data_7043526
loop_
_publ_author_name
'Dewan, John C.'
'Edwards, Anthony J.'
'Guy, John J.'

_publ_section_title
;
 Structural studies of potassium tetrafluorochromate(III), K[CrF4], and
 the novel mixed chloride fluoride, dipotassium
 dichlorohexafluorotrichromate(II), K2[Cr3Cl2F6]
;
_journal_issue 12
_journal_name_full 'Journal of the Chemical Society, Dalton Transactions'
_journal_page_first 2623
_journal_page_last 2627
_journal_year 1986
_chemical_formula_moiety 'Cr3 F6, 2(Cl), 2(K)'
_chemical_formula_sum 'Cl2 Cr3 F6 K2'
_chemical_formula_weight 419.08
_space_group_IT_number 14
_symmetry_cell_setting monoclinic
_symmetry_Int_Tables_number 14
_symmetry_space_group_name_Hall '-P 2ybc'
_symmetry_space_group_name_H-M 'P 1 21/c 1'
_cell_angle_alpha 90.
_cell_angle_beta 125.31(4)
_cell_angle_gamma 90.
_cell_formula_units_Z 2
_cell_length_a 6.726(1)
_cell_length_b 11.157(5)
_cell_length_c 7.391(3)
_cell_volume 452.6(4)
_diffrn_ambient_temperature 293
_diffrn_radiation_probe x-ray
_diffrn_radiation_type MoK\a
_diffrn_radiation_wavelength 0.71069
_exptl_absorpt_coefficient_mu 5.21
_exptl_crystal_density_diffrn 3.075
_exptl_crystal_F_000 396
_refine_ls_number_parameters 59
_refine_ls_number_reflns 1044
_refine_ls_R_factor_gt 0.041
_refine_ls_wR_factor_gt 0.044
_cod_data_source_file J-Chem-Soc-Dalton-Trans-1986-2623-2627-2.cif
_cod_data_source_block K2Cr3Cl2F6
_cod_depositor_comments
;
No thermal parameter in the paper,
values arbitrarily set to U = 0.01
;
_cod_original_sg_symbol_H-M 'P 21/c'
_cod_database_code 7043526

loop_
_symmetry_equiv_pos_site_id
_symmetry_equiv_pos_as_xyz
1 x,y,z
2 -x,1/2+y,1/2-z
3 -x,-y,-z
4 x,1/2-y,1/2+z

loop_
_atom_site_label
_atom_site_type_symbol
_atom_site_thermal_displace_type
_atom_site_fract_x
_atom_site_fract_y
_atom_site_fract_z
_atom_site_occupancy
_atom_site_U_iso_or_equiv
_atom_site_calc_flag
_atom_site_refinement_flags
_atom_site_disorder_assembly
_atom_site_disorder_group
Cr1 Cr Uiso 0.00000 0.00000 0.00000 1.000 0.0100 . . . .
Cr2 Cr Uiso 0.16207(13) 0.25303(6) -0.11610(11) 1.000 0.0100 . . . .
F1 F Uiso 0.2595(4) 0.0908(2) 0.0127(4) 1.000 0.0100 . . . .
F2 F Uiso 0.0584(5) 0.0848(2) 0.2621(4) 1.000 0.0100 . . . .
F3 F Uiso 0.1424(5) 0.1887(2) -0.3739(4) 1.000 0.0100 . . . .
Cl1 Cl Uiso -0.3355(2) 0.17124(10) -0.30827(19) 1.000 0.0100 . . . .
K1 K Uiso 0.69941(18) 0.04748(9) 0.33588(17) 1.000 0.0100 . . . .

loop_
_geom_angle_atom_site_label_1
_geom_angle_atom_site_label_2
_geom_angle_atom_site_label_3
_geom_angle
_geom_angle_site_symmetry_1
_geom_angle_site_symmetry_2
_geom_angle_site_symmetry_3
_geom_angle_publ_flag
F1 Cr1 F2 92.20(13) . . . yes
F1 Cr1 F1 180.00 . . 3_555 yes
F1 Cr1 F2 87.80(13) . . 3_555 yes
F1 Cr1 F2 87.80(13) 3_555 . . yes
F2 Cr1 F2 180.00 . . 3_555 yes
F1 Cr1 F2 92.20(13) 3_555 . 3_555 yes
F1 Cr2 F3 87.15(11) . . . yes
F1 Cr2 F2 177.60(15) . . 4_554 yes
F1 Cr2 F3 92.42(11) . . 4_555 yes
F2 Cr2 F3 94.88(12) 4_554 . . yes
F3 Cr2 F3 173.35(15) . . 4_555 yes
F2 Cr2 F3 85.42(12) 4_554 . 4_555 yes
Cr1 F1 Cr2 114.22(15) . . . yes
Cr1 F2 Cr2 134.97(16) . . 4_555 yes
Cr2 F3 Cr2 138.91(13) . . 4_554 yes

loop_
_geom_bond_atom_site_label_1
_geom_bond_atom_site_label_2
_geom_bond_distance
_geom_bond_site_symmetry_1
_geom_bond_site_symmetry_2
_geom_bond_publ_flag
Cr1 F1 1.973(3) . . yes
Cr1 F2 1.981(3) . . yes
Cr1 F1 1.973(3) . 3_555 yes
Cr1 F2 1.981(3) . 3_555 yes
Cr2 F1 1.973(3) . . yes
Cr2 F3 1.968(3) . . yes
Cr2 F2 1.961(3) . 4_554 yes
Cr2 F3 1.980(3) . 4_555 yes

loop_
_geom_torsion_atom_site_label_1
_geom_torsion_atom_site_label_2
_geom_torsion_atom_site_label_3
_geom_torsion_atom_site_label_4
_geom_torsion
_geom_torsion_site_symmetry_1
_geom_torsion_site_symmetry_2
_geom_torsion_site_symmetry_3
_geom_torsion_site_symmetry_4
_geom_torsion_publ_flag
F2 Cr1 F1 Cr2 -79.93(14) . . . . no
F2 Cr1 F1 Cr2 100.07(14) 3_555 . . . no
F1 Cr1 F2 Cr2 33.0(3) . . . 4_555 no
F3 Cr2 F1 Cr1 -104.27(16) . . . . no
F3 Cr2 F1 Cr1 69.08(16) 4_555 . . . no
F1 Cr2 F3 Cr2 -155.7(3) . . . 4_554 no
F2 Cr2 F3 Cr2 25.6(3) 4_554 . . 4_554 no
F1 Cr2 F3 Cr2 -7.2(3) . . 4_555 4_555 no
